data_4108015
loop_
_publ_author_name
'Andrea M. Geyer'
'Eric S. Wiedner'
'J. Brannon Gary'
'Robyn L. Gdula'
'Nicola C. Kuhlmann'
'Marc J. A. Johnson'
'Barry D. Dunietz'
'Jeff W. Kampf'

_publ_section_title
;
 Synthetic, Mechanistic, and Computational Investigations of
 Nitrile-Alkyne Cross-Metathesis
;
_journal_name_full 'Journal of the American Chemical Society'
_journal_page_first 8984
_journal_page_last 8999
_journal_paper_doi 10.1021/ja800020w
_journal_volume 130
_journal_year 2008
_chemical_formula_moiety 'C16 H19 F18 N O5 W'
_chemical_formula_sum 'C16 H19 F18 N O5 W'
_chemical_formula_weight 831.17
_chemical_name_systematic
;
 ?
;
_space_group_IT_number 14
_symmetry_cell_setting monoclinic
_symmetry_space_group_name_Hall '-P 2ybc'
_symmetry_space_group_name_H-M 'P 1 21/c 1'
_atom_sites_solution_hydrogens geom
_atom_sites_solution_primary direct
_atom_sites_solution_secondary difmap
_audit_creation_method SHELXL-97
_cell_angle_alpha 90.00
_cell_angle_beta 90.260(2)
_cell_angle_gamma 90.00
_cell_formula_units_Z 8
_cell_length_a 13.7803(12)
_cell_length_b 21.2002(18)
_cell_length_c 17.4958(15)
_cell_measurement_reflns_used 8931
_cell_measurement_temperature 108(2)
_cell_measurement_theta_max 23.40
_cell_measurement_theta_min 2.33
_cell_volume 5111.3(8)
_computing_cell_refinement 'Bruker SAINT'
_computing_data_collection 'Bruker SMART'
_computing_data_reduction 'Bruker SAINT'
_computing_molecular_graphics 'Bruker SHELXTL'
_computing_publication_material 'Bruker SHELXTL'
_computing_structure_refinement 'Bruker SHELXTL'
_computing_structure_solution 'Bruker SHELXTL'
_diffrn_ambient_temperature 108(2)
_diffrn_measured_fraction_theta_full 0.993
_diffrn_measured_fraction_theta_max 0.993
_diffrn_measurement_device_type 'CCD area detector'
_diffrn_measurement_method 'phi and omega scans'
_diffrn_radiation_monochromator graphite
_diffrn_radiation_source 'fine-focus sealed tube'
_diffrn_radiation_type MoK\a
_diffrn_radiation_wavelength 0.71073
_diffrn_reflns_av_R_equivalents 0.0615
_diffrn_reflns_av_sigmaI/netI 0.0335
_diffrn_reflns_limit_h_max 18
_diffrn_reflns_limit_h_min -18
_diffrn_reflns_limit_k_max 28
_diffrn_reflns_limit_k_min -28
_diffrn_reflns_limit_l_max 23
_diffrn_reflns_limit_l_min -23
_diffrn_reflns_number 111329
_diffrn_reflns_theta_full 28.41
_diffrn_reflns_theta_max 28.41
_diffrn_reflns_theta_min 1.88
_exptl_absorpt_coefficient_mu 4.681
_exptl_absorpt_correction_T_max 0.5213
_exptl_absorpt_correction_T_min 0.2325
_exptl_absorpt_correction_type multi-scan
_exptl_absorpt_process_details
;
  Blessing, R. Acta Cryst. (1995) A51 33-38.
  Sheldrick, G.  SADABS (Version 2.10) Bruker/Siemens area
  detector absorption and other corrections, University of
  Gottingen, Germany 2003.
;
_exptl_crystal_colour colorless
_exptl_crystal_density_diffrn 2.160
_exptl_crystal_description needle
_exptl_crystal_F_000 3184
_exptl_crystal_size_max 0.44
_exptl_crystal_size_mid 0.42
_exptl_crystal_size_min 0.16
_refine_diff_density_max 3.421
_refine_diff_density_min -2.375
_refine_diff_density_rms 0.230
_refine_ls_extinction_method none
_refine_ls_goodness_of_fit_ref 1.122
_refine_ls_hydrogen_treatment constr
_refine_ls_matrix_type full
_refine_ls_number_parameters 740
_refine_ls_number_reflns 12760
_refine_ls_number_restraints 0
_refine_ls_restrained_S_all 1.122
_refine_ls_R_factor_all 0.0569
_refine_ls_R_factor_gt 0.0533
_refine_ls_shift/su_max 0.037
_refine_ls_shift/su_mean 0.002
_refine_ls_structure_factor_coef Fsqd
_refine_ls_weighting_details 'calc w=1/[\s^2^(Fo^2^)+(0.0525P)^2^+79.2975P] where P=(Fo^2^+2Fc^2^)/3'
_refine_ls_weighting_scheme calc
_refine_ls_wR_factor_gt 0.1384
_refine_ls_wR_factor_ref 0.1411
_reflns_number_gt 12059
_reflns_number_total 12760
_reflns_threshold_expression >2sigma(I)
_cod_data_source_file ja800020w-file001_1.cif
_cod_data_source_block ag551
_cod_database_code 4108015

loop_
_symmetry_equiv_pos_as_xyz
'x, y, z'
'-x, y+1/2, -z+1/2'
'-x, -y, -z'
'x, -y-1/2, z-1/2'

loop_
_atom_site_label
_atom_site_type_symbol
_atom_site_fract_x
_atom_site_fract_y
_atom_site_fract_z
_atom_site_U_iso_or_equiv
_atom_site_adp_type
_atom_site_occupancy
_atom_site_symmetry_multiplicity
_atom_site_calc_flag
_atom_site_refinement_flags
W1 W 0.628735(17) 0.169600(9) 0.138447(12) 0.01808(4) Uani 1 1 d .
W2 W 0.868956(18) 0.838999(9) 0.648814(12) 0.01742(4) Uani 1 1 d .
O1 O 0.5232(3) 0.2028(2) 0.2231(3) 0.0273(11) Uani 1 1 d .
O2 O 0.4621(3) 0.1606(2) 0.0822(3) 0.0268(11) Uani 1 1 d .
O3 O 0.6723(3) 0.13909(19) 0.0423(2) 0.0184(9) Uani 1 1 d .
O4 O 0.5808(3) 0.08799(19) 0.1742(2) 0.0215(10) Uani 1 1 d .
O5 O 0.6094(3) 0.25557(19) 0.1004(3) 0.0249(10) Uani 1 1 d .
O6 O 0.9640(3) 0.8027(2) 0.7390(3) 0.0274(11) Uani 1 1 d .
O7 O 1.0351(3) 0.8320(2) 0.5981(3) 0.0281(11) Uani 1 1 d .
O8 O 0.8339(3) 0.8695(2) 0.5496(3) 0.0234(10) Uani 1 1 d .
O9 O 0.8757(3) 0.75157(18) 0.6144(2) 0.0230(9) Uani 1 1 d .
O10 O 0.9254(3) 0.9186(2) 0.6813(3) 0.0215(10) Uani 1 1 d .
N1 N 0.7298(4) 0.1775(2) 0.1917(3) 0.0214(11) Uani 1 1 d .
N2 N 0.7651(4) 0.8395(2) 0.6995(3) 0.0278(13) Uani 1 1 d .
C1 C 0.4239(5) 0.2135(4) 0.1982(5) 0.0335(17) Uani 1 1 d .
H1C H 0.4188 0.2548 0.1722 0.040 Uiso 1 1 calc R
H1D H 0.3802 0.2138 0.2429 0.040 Uiso 1 1 calc R
C2 C 0.3947(5) 0.1614(3) 0.1440(4) 0.0342(17) Uani 1 1 d .
H2C H 0.3954 0.1203 0.1708 0.041 Uiso 1 1 calc R
H2D H 0.3282 0.1691 0.1243 0.041 Uiso 1 1 calc R
C3 C 0.5452(6) 0.2344(4) 0.2949(4) 0.042(2) Uani 1 1 d .
H3A H 0.4847 0.2438 0.3218 0.063 Uiso 1 1 calc R
H3B H 0.5800 0.2738 0.2846 0.063 Uiso 1 1 calc R
H3C H 0.5858 0.2068 0.3267 0.063 Uiso 1 1 calc R
C4 C 0.4437(5) 0.1086(3) 0.0312(4) 0.0339(17) Uani 1 1 d .
H4A H 0.3763 0.1103 0.0132 0.051 Uiso 1 1 calc R
H4B H 0.4548 0.0688 0.0584 0.051 Uiso 1 1 calc R
H4C H 0.4876 0.1112 -0.0126 0.051 Uiso 1 1 calc R
C5 C 0.7537(4) 0.1168(3) 0.0035(4) 0.0239(14) Uani 1 1 d .
C6 C 0.8436(7) 0.1105(6) 0.0521(7) 0.064(3) Uani 1 1 d .
H6A H 0.8286 0.0859 0.0980 0.096 Uiso 1 1 calc R
H6B H 0.8666 0.1525 0.0670 0.096 Uiso 1 1 calc R
H6C H 0.8943 0.0889 0.0229 0.096 Uiso 1 1 calc R
C7 C 0.7297(8) 0.0480(5) -0.0184(6) 0.060(2) Uani 1 1 d .
C8 C 0.7649(8) 0.1516(4) -0.0711(6) 0.069(3) Uani 1 1 d .
C9 C 0.6047(5) 0.0419(3) 0.2283(4) 0.0261(14) Uani 1 1 d .
C10 C 0.7114(7) 0.0285(3) 0.2359(5) 0.043(2) Uani 1 1 d .
H10A H 0.7450 0.0666 0.2536 0.064 Uiso 1 1 calc R
H10B H 0.7373 0.0158 0.1862 0.064 Uiso 1 1 calc R
H10C H 0.7215 -0.0055 0.2730 0.064 Uiso 1 1 calc R
C11 C 0.5524(6) -0.0191(3) 0.2005(4) 0.0368(18) Uani 1 1 d .
C12 C 0.5625(8) 0.0622(4) 0.3064(5) 0.054(2) Uani 1 1 d .
C13 C 0.6525(4) 0.3126(4) 0.0962(5) 0.048(2) Uani 1 1 d .
C14 C 0.7613(5) 0.3120(5) 0.1136(7) 0.078(3) Uani 1 1 d .
H14A H 0.7723 0.2960 0.1654 0.116 Uiso 1 1 calc R
H14B H 0.7870 0.3550 0.1097 0.116 Uiso 1 1 calc R
H14C H 0.7945 0.2848 0.0768 0.116 Uiso 1 1 calc R
C15 C 0.6351(5) 0.3366(3) 0.0136(4) 0.0331(16) Uani 1 1 d .
C16 C 0.5969(10) 0.3597(5) 0.1420(8) 0.083(4) Uani 1 1 d .
C17 C 1.0591(5) 0.7809(4) 0.7161(4) 0.0344(17) Uani 1 1 d .
H17A H 1.0536 0.7388 0.6918 0.041 Uiso 1 1 calc R
H17B H 1.1018 0.7770 0.7615 0.041 Uiso 1 1 calc R
C18 C 1.1018(5) 0.8268(3) 0.6609(5) 0.0348(18) Uani 1 1 d .
H18A H 1.1110 0.8684 0.6856 0.042 Uiso 1 1 calc R
H18B H 1.1656 0.8116 0.6428 0.042 Uiso 1 1 calc R
C19 C 0.9347(6) 0.7799(4) 0.8145(4) 0.0395(19) Uani 1 1 d .
H19A H 0.9922 0.7663 0.8432 0.059 Uiso 1 1 calc R
H19B H 0.8901 0.7443 0.8085 0.059 Uiso 1 1 calc R
H19C H 0.9021 0.8140 0.8423 0.059 Uiso 1 1 calc R
C20 C 1.0626(5) 0.8801(4) 0.5439(5) 0.044(2) Uani 1 1 d .
H20A H 1.1298 0.8730 0.5277 0.065 Uiso 1 1 calc R
H20B H 1.0573 0.9217 0.5679 0.065 Uiso 1 1 calc R
H20C H 1.0195 0.8781 0.4993 0.065 Uiso 1 1 calc R
C21 C 0.7623(5) 0.8956(4) 0.5033(4) 0.0316(16) Uani 1 1 d .
C22 C 0.6615(6) 0.8919(7) 0.5367(6) 0.080(4) Uani 1 1 d .
H22A H 0.6436 0.8476 0.5441 0.120 Uiso 1 1 calc R
H22B H 0.6151 0.9118 0.5016 0.120 Uiso 1 1 calc R
H22C H 0.6604 0.9138 0.5860 0.120 Uiso 1 1 calc R
C23 C 0.7668(6) 0.8626(4) 0.4266(4) 0.0353(18) Uani 1 1 d .
C24 C 0.7945(5) 0.9676(4) 0.4900(4) 0.0328(17) Uani 1 1 d .
C25 C 0.8149(5) 0.6984(3) 0.6115(5) 0.0314(17) Uani 1 1 d .
C26 C 0.7051(4) 0.7120(3) 0.5965(4) 0.0266(15) Uani 1 1 d .
H26A H 0.6976 0.7345 0.5479 0.040 Uiso 1 1 calc R
H26B H 0.6793 0.7379 0.6381 0.040 Uiso 1 1 calc R
H26C H 0.6694 0.6720 0.5941 0.040 Uiso 1 1 calc R
C27 C 0.8573(6) 0.6623(3) 0.5443(5) 0.042(2) Uani 1 1 d .
C28 C 0.8185(7) 0.6650(4) 0.6892(8) 0.065(3) Uani 1 1 d .
C29 C 0.9108(4) 0.9693(3) 0.7309(4) 0.0251(14) Uani 1 1 d .
C30 C 0.7990(5) 0.9863(3) 0.7395(5) 0.0346(17) Uani 1 1 d .
H30A H 0.7648 0.9508 0.7630 0.052 Uiso 1 1 calc R
H30B H 0.7711 0.9949 0.6890 0.052 Uiso 1 1 calc R
H30C H 0.7922 1.0238 0.7720 0.052 Uiso 1 1 calc R
C31 C 0.9645(6) 1.0250(4) 0.6947(4) 0.0331(17) Uani 1 1 d .
C32 C 0.9564(6) 0.9541(4) 0.8076(4) 0.0364(18) Uani 1 1 d .
F1 F 0.6924(6) 0.0150(3) 0.0273(5) 0.101(3) Uani 1 1 d .
F2 F 0.6467(7) 0.0557(5) -0.0768(5) 0.136(3) Uani 1 1 d .
F3 F 0.8014(5) 0.0191(3) -0.0529(4) 0.0889(18) Uani 1 1 d .
F4 F 0.8130(6) 0.2086(4) -0.0471(5) 0.105(3) Uani 1 1 d .
F5 F 0.6989(5) 0.1765(4) -0.1014(4) 0.094(2) Uani 1 1 d .
F6 F 0.8282(4) 0.1281(2) -0.1185(3) 0.0561(13) Uani 1 1 d .
F7 F 0.5710(5) -0.0299(2) 0.1297(3) 0.0570(15) Uani 1 1 d .
F8 F 0.5724(4) -0.0687(2) 0.2418(3) 0.0496(14) Uani 1 1 d .
F9 F 0.4536(4) -0.0106(3) 0.2041(4) 0.0810(19) Uani 1 1 d .
F10 F 0.4738(4) 0.0854(3) 0.3021(3) 0.0732(17) Uani 1 1 d .
F11 F 0.5636(5) 0.0143(3) 0.3563(3) 0.0841(19) Uani 1 1 d .
F12 F 0.6178(6) 0.1082(3) 0.3358(3) 0.084(2) Uani 1 1 d .
F13 F 0.5469(4) 0.3347(3) -0.0120(3) 0.070(2) Uani 1 1 d .
F14 F 0.6835(6) 0.2987(3) -0.0333(4) 0.098(2) Uani 1 1 d .
F15 F 0.6702(5) 0.3924(2) -0.0021(4) 0.0801(19) Uani 1 1 d .
F16 F 0.6356(9) 0.3485(5) 0.2150(6) 0.123(3) Uani 1 1 d .
F17 F 0.6310(8) 0.4213(3) 0.1287(6) 0.119(3) Uani 1 1 d .
F18 F 0.5110(7) 0.3567(4) 0.1421(6) 0.115(3) Uani 1 1 d .
F19 F 0.7545(5) 0.7980(2) 0.4338(3) 0.0610(16) Uani 1 1 d .
F20 F 0.8523(3) 0.8657(2) 0.3951(3) 0.0494(13) Uani 1 1 d .
F21 F 0.7002(4) 0.8821(3) 0.3753(3) 0.0635(17) Uani 1 1 d .
F22 F 0.7645(5) 0.9954(3) 0.5518(4) 0.095(2) Uani 1 1 d .
F23 F 0.8838(5) 0.9717(2) 0.4756(4) 0.0700(18) Uani 1 1 d .
F24 F 0.7381(6) 0.9898(3) 0.4328(4) 0.086(2) Uani 1 1 d .
F25 F 0.8585(5) 0.6917(3) 0.4823(3) 0.0673(18) Uani 1 1 d .
F26 F 0.8042(4) 0.6077(2) 0.5313(4) 0.0726(19) Uani 1 1 d .
F27 F 0.9488(4) 0.6399(3) 0.5605(5) 0.078(2) Uani 1 1 d .
F28 F 0.7755(6) 0.6073(3) 0.6813(5) 0.093(2) Uani 1 1 d .
F29 F 0.9124(4) 0.6542(3) 0.7091(4) 0.0742(19) Uani 1 1 d .
F30 F 0.7739(4) 0.6958(3) 0.7419(3) 0.0560(15) Uani 1 1 d .
F31 F 1.0619(3) 1.0185(2) 0.6978(3) 0.0435(12) Uani 1 1 d .
F32 F 0.9401(4) 1.0319(2) 0.6199(3) 0.0463(13) Uani 1 1 d .
F33 F 0.9433(4) 1.0798(2) 0.7296(3) 0.0488(13) Uani 1 1 d .
F34 F 0.9692(4) 1.0054(2) 0.8521(3) 0.0503(13) Uani 1 1 d .
F35 F 0.8972(4) 0.9143(2) 0.8477(3) 0.0533(14) Uani 1 1 d .
F36 F 1.0446(3) 0.9266(2) 0.8004(3) 0.0445(12) Uani 1 1 d .

loop_
_atom_site_aniso_label
_atom_site_aniso_U_11
_atom_site_aniso_U_22
_atom_site_aniso_U_33
_atom_site_aniso_U_23
_atom_site_aniso_U_13
_atom_site_aniso_U_12
W1 0.01568(9) 0.01598(8) 0.02260(9) -0.00212(7) 0.00210(10) 0.00067(8)
W2 0.01428(8) 0.01656(8) 0.02145(8) 0.00001(7) 0.00354(9) -0.00206(8)
O1 0.026(2) 0.024(2) 0.032(2) -0.0034(18) 0.0075(19) 0.0041(18)
O2 0.023(2) 0.025(2) 0.033(2) 0.0014(18) 0.0006(18) -0.0019(17)
O3 0.0164(17) 0.0189(18) 0.0200(18) -0.0019(15) 0.0030(15) -0.0015(15)
O4 0.0214(19) 0.0187(18) 0.0245(19) 0.0014(16) 0.0032(16) 0.0018(16)
O5 0.0224(19) 0.0150(17) 0.037(2) -0.0023(16) 0.0088(18) -0.0019(16)
O6 0.025(2) 0.029(2) 0.028(2) 0.0012(18) -0.0011(18) 0.0004(19)
O7 0.021(2) 0.029(2) 0.035(2) -0.0016(19) 0.0099(18) 0.0018(18)
O8 0.024(2) 0.0190(18) 0.027(2) 0.0036(16) -0.0015(17) 0.0040(16)
O9 0.0238(18) 0.0143(15) 0.0309(18) 0.0003(14) 0.0003(19) -0.0068(19)
O10 0.0111(17) 0.0218(19) 0.032(2) -0.0058(16) 0.0027(16) 0.0024(15)
N1 0.014(2) 0.020(2) 0.030(3) -0.001(2) -0.0024(19) -0.0026(18)
N2 0.034(3) 0.023(2) 0.027(3) -0.007(2) 0.012(2) -0.013(2)
C1 0.015(3) 0.039(4) 0.046(4) -0.002(3) 0.004(3) 0.006(3)
C2 0.016(3) 0.044(4) 0.043(4) 0.011(3) 0.004(3) 0.005(2)
C3 0.055(5) 0.038(4) 0.033(3) -0.010(3) 0.012(3) 0.001(4)
C4 0.025(3) 0.037(3) 0.040(4) -0.009(3) -0.011(3) -0.007(3)
C5 0.023(3) 0.022(3) 0.026(3) -0.003(2) 0.004(2) 0.003(2)
C6 0.051(4) 0.073(4) 0.068(4) 0.001(4) 0.003(3) 0.004(3)
C7 0.069(4) 0.054(4) 0.057(4) 0.000(3) 0.026(3) 0.007(3)
C8 0.105(6) 0.046(4) 0.058(5) 0.017(4) 0.043(5) 0.046(4)
C9 0.033(3) 0.024(3) 0.022(2) 0.004(2) 0.002(2) -0.002(2)
C10 0.060(5) 0.018(3) 0.050(4) 0.011(3) -0.020(4) -0.001(3)
C11 0.042(4) 0.028(3) 0.040(4) 0.013(3) 0.000(3) -0.014(3)
C12 0.083(6) 0.051(4) 0.029(4) 0.015(3) 0.009(4) 0.032(4)
C13 0.067(4) 0.028(3) 0.049(3) 0.010(3) -0.012(3) 0.000(3)
C14 0.088(5) 0.063(4) 0.081(5) 0.013(4) -0.014(4) -0.042(4)
C15 0.017(2) 0.020(2) 0.062(4) 0.016(2) 0.003(3) -0.012(2)
C16 0.108(8) 0.039(4) 0.101(7) 0.014(5) -0.039(6) -0.001(5)
C17 0.024(3) 0.039(4) 0.040(4) 0.008(3) 0.001(3) 0.010(3)
C18 0.018(3) 0.039(3) 0.047(4) -0.007(3) -0.004(3) 0.012(2)
C19 0.045(4) 0.044(4) 0.029(3) 0.014(3) -0.006(3) -0.009(3)
C20 0.031(3) 0.049(4) 0.051(4) 0.003(4) 0.027(3) -0.003(3)
C21 0.029(3) 0.038(3) 0.027(3) 0.003(3) -0.002(3) 0.011(3)
C22 0.021(3) 0.172(11) 0.048(5) 0.001(6) -0.012(3) 0.039(5)
C23 0.041(4) 0.034(3) 0.030(3) 0.005(3) -0.002(3) 0.006(3)
C24 0.025(3) 0.049(4) 0.024(3) 0.002(3) 0.001(2) 0.014(3)
C25 0.026(3) 0.016(3) 0.052(4) -0.003(3) -0.009(3) -0.004(2)
C26 0.009(2) 0.021(3) 0.050(4) 0.003(3) -0.004(2) -0.003(2)
C27 0.033(4) 0.035(3) 0.059(4) -0.013(3) 0.001(4) -0.004(3)
C28 0.048(5) 0.031(4) 0.114(8) 0.031(4) -0.014(5) -0.020(3)
C29 0.017(3) 0.026(3) 0.032(3) -0.005(3) 0.002(2) 0.000(2)
C30 0.029(3) 0.024(3) 0.051(4) -0.018(3) 0.005(3) 0.002(3)
C31 0.038(4) 0.035(3) 0.026(3) -0.002(3) 0.000(3) -0.003(3)
C32 0.033(3) 0.040(4) 0.037(4) -0.009(3) 0.004(3) 0.005(3)
F1 0.100(5) 0.051(3) 0.153(6) -0.009(4) 0.059(4) -0.008(3)
F2 0.125(6) 0.158(6) 0.125(5) -0.088(4) -0.044(5) 0.042(5)
F3 0.131(4) 0.046(3) 0.090(3) 0.024(3) 0.078(3) 0.040(3)
F4 0.125(5) 0.073(4) 0.118(5) 0.019(4) 0.057(4) -0.010(4)
F5 0.079(4) 0.147(5) 0.058(3) 0.053(3) 0.029(3) 0.063(3)
F6 0.081(3) 0.038(2) 0.050(2) 0.0063(19) 0.046(2) 0.004(2)
F7 0.096(4) 0.0251(19) 0.049(3) -0.005(2) -0.002(3) -0.022(2)
F8 0.058(3) 0.029(2) 0.061(3) 0.023(2) -0.001(2) -0.013(2)
F9 0.038(2) 0.078(3) 0.127(5) 0.059(3) -0.017(3) -0.034(2)
F10 0.091(3) 0.074(3) 0.054(3) 0.027(2) 0.047(3) 0.043(3)
F11 0.137(5) 0.077(3) 0.039(2) 0.032(2) 0.037(3) 0.057(3)
F12 0.149(6) 0.068(3) 0.035(2) -0.022(2) -0.025(3) 0.045(4)
F13 0.039(3) 0.120(5) 0.050(3) 0.015(3) -0.015(2) -0.019(3)
F14 0.140(5) 0.081(4) 0.073(3) 0.035(3) 0.072(3) 0.048(4)
F15 0.114(4) 0.033(2) 0.093(4) 0.031(2) -0.039(3) -0.036(3)
F16 0.143(5) 0.120(4) 0.107(4) 0.010(4) -0.001(4) -0.017(4)
F17 0.161(7) 0.064(4) 0.133(6) -0.018(4) 0.011(6) -0.034(5)
F18 0.122(6) 0.096(5) 0.128(6) -0.021(5) 0.052(5) -0.010(5)
F19 0.093(4) 0.031(2) 0.059(3) -0.004(2) -0.015(3) -0.026(2)
F20 0.038(2) 0.065(3) 0.045(2) -0.023(2) 0.014(2) -0.007(2)
F21 0.073(3) 0.082(4) 0.036(2) 0.000(3) -0.021(2) 0.020(3)
F22 0.114(4) 0.089(4) 0.080(4) -0.028(3) -0.033(4) 0.068(3)
F23 0.092(4) 0.041(3) 0.077(4) 0.009(3) 0.024(4) -0.008(3)
F24 0.113(5) 0.065(3) 0.080(4) 0.021(3) -0.027(4) 0.035(4)
F25 0.096(4) 0.051(3) 0.055(3) -0.018(2) 0.008(3) 0.008(3)
F26 0.053(3) 0.032(2) 0.133(5) -0.042(3) 0.006(3) -0.010(2)
F27 0.035(2) 0.052(3) 0.148(6) -0.028(4) 0.022(3) 0.010(2)
F28 0.116(5) 0.033(2) 0.129(6) 0.029(3) 0.003(5) -0.037(3)
F29 0.057(3) 0.050(3) 0.115(5) 0.039(3) -0.038(3) -0.006(3)
F30 0.051(3) 0.064(3) 0.053(3) 0.023(2) 0.016(2) -0.008(3)
F31 0.031(2) 0.039(2) 0.060(3) -0.008(2) 0.010(2) -0.0150(18)
F32 0.061(3) 0.035(2) 0.044(2) 0.0081(19) 0.004(2) -0.012(2)
F33 0.057(3) 0.025(2) 0.064(3) -0.013(2) -0.012(3) -0.004(2)
F34 0.052(3) 0.055(3) 0.043(2) -0.027(2) -0.014(2) 0.013(2)
F35 0.072(3) 0.056(3) 0.032(2) 0.002(2) 0.012(2) 0.004(3)
F36 0.028(2) 0.059(3) 0.046(2) -0.016(2) -0.0145(18) 0.014(2)

loop_
_atom_type_symbol
_atom_type_description
_atom_type_scat_dispersion_real
_atom_type_scat_dispersion_imag
_atom_type_scat_source
C C 0.0033 0.0016 'International Tables Vol C Tables 4.2.6.8 and 6.1.1.4'
H H 0.0000 0.0000 'International Tables Vol C Tables 4.2.6.8 and 6.1.1.4'
N N 0.0061 0.0033 'International Tables Vol C Tables 4.2.6.8 and 6.1.1.4'
O O 0.0106 0.0060 'International Tables Vol C Tables 4.2.6.8 and 6.1.1.4'
F F 0.0171 0.0103 'International Tables Vol C Tables 4.2.6.8 and 6.1.1.4'
W W -0.8490 6.8722 'International Tables Vol C Tables 4.2.6.8 and 6.1.1.4'

loop_
_geom_angle_atom_site_label_1
_geom_angle_atom_site_label_2
_geom_angle_atom_site_label_3
_geom_angle
N1 W1 O3 105.1(2)
N1 W1 O4 101.0(2)
O3 W1 O4 95.17(17)
N1 W1 O5 101.9(2)
O3 W1 O5 93.38(18)
O4 W1 O5 152.46(17)
N1 W1 O1 98.2(2)
O3 W1 O1 156.65(17)
O4 W1 O1 80.96(17)
O5 W1 O1 80.87(17)
N1 W1 O2 169.3(2)
O3 W1 O2 85.34(16)
O4 W1 O2 75.40(16)
O5 W1 O2 79.27(16)
O1 W1 O2 71.37(17)
N2 W2 O8 105.3(2)
N2 W2 O10 100.4(2)
O8 W2 O10 94.06(18)
N2 W2 O9 102.1(2)
O8 W2 O9 93.04(18)
O10 W2 O9 153.64(17)
N2 W2 O6 97.5(2)
O8 W2 O6 157.25(18)
O10 W2 O6 81.77(18)
O9 W2 O6 81.91(18)
N2 W2 O7 169.0(2)
O8 W2 O7 85.67(17)
O10 W2 O7 77.61(16)
O9 W2 O7 77.65(17)
O6 W2 O7 71.59(17)
C1 O1 C3 112.4(5)
C1 O1 W1 118.3(4)
C3 O1 W1 126.5(4)
C2 O2 C4 111.4(5)
C2 O2 W1 107.5(4)
C4 O2 W1 117.4(4)
C5 O3 W1 143.4(4)
C9 O4 W1 139.1(4)
C13 O5 W1 142.5(4)
C17 O6 C19 113.5(5)
C17 O6 W2 116.9(4)
C19 O6 W2 126.9(4)
C18 O7 C20 112.8(5)
C18 O7 W2 108.8(4)
C20 O7 W2 116.2(4)
C21 O8 W2 147.2(4)
C25 O9 W2 138.1(4)
C29 O10 W2 142.3(4)
O1 C1 C2 108.9(5)
O2 C2 C1 108.2(5)
O3 C5 C8 109.9(6)
O3 C5 C6 114.6(6)
C8 C5 C6 116.4(7)
O3 C5 C7 105.6(6)
C8 C5 C7 105.7(7)
C6 C5 C7 103.3(7)
F1 C7 F3 111.4(9)
F1 C7 F2 100.8(9)
F3 C7 F2 107.6(8)
F1 C7 C5 118.9(9)
F3 C7 C5 113.3(8)
F2 C7 C5 102.9(8)
F5 C8 F6 113.7(9)
F5 C8 F4 96.3(8)
F6 C8 F4 101.4(8)
F5 C8 C5 121.9(9)
F6 C8 C5 115.7(7)
F4 C8 C5 102.0(8)
O4 C9 C10 114.7(5)
O4 C9 C12 108.4(5)
C10 C9 C12 110.3(7)
O4 C9 C11 105.1(5)
C10 C9 C11 108.8(6)
C12 C9 C11 109.4(6)
F7 C11 F8 110.4(6)
F7 C11 F9 105.6(7)
F8 C11 F9 106.6(6)
F7 C11 C9 110.8(6)
F8 C11 C9 113.5(6)
F9 C11 C9 109.4(6)
F10 C12 F12 106.0(7)
F10 C12 F11 109.1(8)
F12 C12 F11 107.2(7)
F10 C12 C9 114.0(7)
F12 C12 C9 109.0(8)
F11 C12 C9 111.2(7)
O5 C13 C16 110.1(7)
O5 C13 C14 114.5(7)
C16 C13 C14 113.8(9)
O5 C13 C15 106.1(6)
C16 C13 C15 101.7(7)
C14 C13 C15 109.6(7)
F13 C15 F15 107.7(6)
F13 C15 F14 103.9(7)
F15 C15 F14 103.4(6)
F13 C15 C13 116.9(6)
F15 C15 C13 115.9(6)
F14 C15 C13 107.5(6)
F18 C16 F16 111.4(13)
F18 C16 F17 112.7(11)
F16 C16 F17 100.5(10)
F18 C16 C13 118.6(11)
F16 C16 C13 100.4(9)
F17 C16 C13 111.1(11)
O6 C17 C18 109.3(6)
O7 C18 C17 107.0(6)
O8 C21 C22 113.9(7)
O8 C21 C23 107.6(6)
C22 C21 C23 111.1(7)
O8 C21 C24 105.4(5)
C22 C21 C24 111.1(8)
C23 C21 C24 107.3(6)
F20 C23 F21 108.5(6)
F20 C23 F19 101.5(6)
F21 C23 F19 106.3(6)
F20 C23 C21 113.1(6)
F21 C23 C21 114.8(6)
F19 C23 C21 111.7(6)
F23 C24 F22 116.7(7)
F23 C24 F24 112.8(7)
F22 C24 F24 105.9(7)
F23 C24 C21 111.5(6)
F22 C24 C21 102.8(6)
F24 C24 C21 106.2(6)
O9 C25 C27 101.5(6)
O9 C25 C28 108.7(6)
C27 C25 C28 116.2(6)
O9 C25 C26 115.9(5)
C27 C25 C26 109.8(6)
C28 C25 C26 105.2(6)
F25 C27 F27 109.6(8)
F25 C27 F26 106.5(7)
F27 C27 F26 103.1(6)
F25 C27 C25 115.2(7)
F27 C27 C25 111.7(7)
F26 C27 C25 110.0(7)
F30 C28 F29 110.9(10)
F30 C28 F28 108.5(9)
F29 C28 F28 106.7(7)
F30 C28 C25 112.8(7)
F29 C28 C25 109.5(8)
F28 C28 C25 108.2(9)
O10 C29 C32 109.1(5)
O10 C29 C31 105.3(5)
C32 C29 C31 109.4(6)
O10 C29 C30 112.1(5)
C32 C29 C30 111.3(6)
C31 C29 C30 109.5(6)
F33 C31 F31 106.8(6)
F33 C31 F32 107.0(6)
F31 C31 F32 107.0(6)
F33 C31 C29 111.7(6)
F31 C31 C29 112.7(6)
F32 C31 C29 111.3(6)
F34 C32 F36 106.6(6)
F34 C32 F35 106.1(6)
F36 C32 F35 108.6(6)
F34 C32 C29 113.1(6)
F36 C32 C29 112.3(6)
F35 C32 C29 109.8(6)

loop_
_geom_bond_atom_site_label_1
_geom_bond_atom_site_label_2
_geom_bond_distance
W1 N1 1.680(5)
W1 O3 1.901(4)
W1 O4 1.955(4)
W1 O5 1.958(4)
W1 O1 2.197(5)
W1 O2 2.502(5)
W2 N2 1.687(6)
W2 O8 1.912(4)
W2 O10 1.942(4)
W2 O9 1.951(4)
W2 O6 2.187(5)
W2 O7 2.464(5)
O1 C1 1.452(8)
O1 C3 1.454(9)
O2 C2 1.429(8)
O2 C4 1.440(8)
O3 C5 1.397(7)
O4 C9 1.399(8)
O5 C13 1.349(8)
O6 C17 1.448(8)
O6 C19 1.464(9)
O7 C18 1.433(9)
O7 C20 1.444(9)
O8 C21 1.389(8)
O9 C25 1.405(7)
O10 C29 1.398(8)
C1 C2 1.509(11)
C5 C8 1.507(12)
C5 C6 1.506(12)
C5 C7 1.542(12)
C7 F1 1.183(13)
C7 F3 1.312(12)
C7 F2 1.539(14)
C8 F5 1.176(12)
C8 F6 1.305(11)
C8 F4 1.440(13)
C9 C10 1.503(11)
C9 C12 1.547(11)
C9 C11 1.559(10)
C11 F7 1.286(9)
C11 F8 1.303(9)
C11 F9 1.375(10)
C12 F10 1.320(11)
C12 F12 1.339(12)
C12 F11 1.340(10)
C13 C16 1.495(15)
C13 C14 1.528(7)
C13 C15 1.551(11)
C15 F13 1.295(9)
C15 F15 1.308(7)
C15 F14 1.329(9)
C16 F18 1.186(16)
C16 F16 1.401(17)
C16 F17 1.406(13)
C17 C18 1.495(11)
C21 C22 1.512(11)
C21 C23 1.514(10)
C21 C24 1.607(11)
C23 F20 1.305(9)
C23 F21 1.345(9)
C23 F19 1.385(9)
C24 F23 1.260(10)
C24 F22 1.302(10)
C24 F24 1.350(10)
C25 C27 1.521(11)
C25 C28 1.534(14)
C25 C26 1.561(9)
C27 F25 1.250(10)
C27 F27 1.377(10)
C27 F26 1.389(9)
C28 F30 1.290(13)
C28 F29 1.358(11)
C28 F28 1.366(10)
C29 C32 1.513(10)
C29 C31 1.533(10)
C29 C30 1.591(9)
C31 F33 1.345(9)
C31 F31 1.350(9)
C31 F32 1.357(9)
C32 F34 1.350(9)
C32 F36 1.354(9)
C32 F35 1.370(9)
